data_2219890
loop_
_publ_author_name
'Ali, Sajid'
'Hasan, Aurangzeb'
'Rama, Nasim Hasan'
'Badshah, Amir'
'Ruczika, Ales'

_publ_section_title
;
 3-(4-Ethoxybenzoyl)propionic acid
;
_journal_coeditor_code HK2555
_journal_issue 11
_journal_name_full 'Acta Crystallographica Section E'
_journal_page_first o2206
_journal_paper_doi 10.1107/S1600536808034429
_journal_volume 64
_journal_year 2008
_chemical_formula_iupac 'C12 H14 O4'
_chemical_formula_moiety 'C12 H14 O4'
_chemical_formula_sum 'C12 H14 O4'
_chemical_formula_weight 222.23
_chemical_melting_point 404(1)
_chemical_name_systematic
;
3-(4-Ethoxybenzoyl)propionic acid
;
_space_group_IT_number 2
_symmetry_cell_setting triclinic
_symmetry_space_group_name_Hall '-P 1'
_symmetry_space_group_name_H-M 'P -1'
_atom_sites_solution_hydrogens geom
_atom_sites_solution_primary direct
_atom_sites_solution_secondary difmap
_audit_creation_method SHELXL-97
_cell_angle_alpha 106.993(4)
_cell_angle_beta 107.541(4)
_cell_angle_gamma 107.142(4)
_cell_formula_units_Z 2
_cell_length_a 7.8371(3)
_cell_length_b 8.7399(5)
_cell_length_c 9.8140(5)
_cell_measurement_reflns_used 9044
_cell_measurement_temperature 150.0(10)
_cell_measurement_theta_max 27.5
_cell_measurement_theta_min 1
_cell_volume 556.34(6)
_computing_cell_refinement 'COLLECT (Hooft, 1998) and DENZO (Otwinowski & Minor, 1997)'
_computing_data_collection 'COLLECT (Hooft, 1998)'
_computing_data_reduction 'COLLECT (Hooft, 1998) and DENZO (Otwinowski & Minor, 1997)'
_computing_molecular_graphics 'PLATON (Spek, 2003)'
_computing_publication_material 'SHELXL97 (Sheldrick, 2008)'
_computing_structure_refinement 'SHELXL97 (Sheldrick, 2008)'
_computing_structure_solution 'SIR92 (Altomare <i>et al.</i>,  1994)'
_diffrn_ambient_temperature 150.0(10)
_diffrn_detector_area_resol_mean 9.091
_diffrn_measured_fraction_theta_full 0.980
_diffrn_measured_fraction_theta_max 0.980
_diffrn_measurement_device_type 'Bruker--Nonius KappaCCD area-detector'
_diffrn_measurement_method '\f and \w'
_diffrn_radiation_monochromator graphite
_diffrn_radiation_source 'fine-focus sealed tube'
_diffrn_radiation_type MoK\a
_diffrn_radiation_wavelength 0.71073
_diffrn_reflns_av_R_equivalents 0.0591
_diffrn_reflns_av_sigmaI/netI 0.0351
_diffrn_reflns_limit_h_max 10
_diffrn_reflns_limit_h_min -10
_diffrn_reflns_limit_k_max 11
_diffrn_reflns_limit_k_min -11
_diffrn_reflns_limit_l_max 12
_diffrn_reflns_limit_l_min -12
_diffrn_reflns_number 8993
_diffrn_reflns_theta_full 27.48
_diffrn_reflns_theta_max 27.48
_diffrn_reflns_theta_min 2.40
_exptl_absorpt_coefficient_mu 0.099
_exptl_absorpt_correction_T_max 0.987
_exptl_absorpt_correction_T_min 0.964
_exptl_absorpt_correction_type gaussian
_exptl_absorpt_process_details
;
(Coppens, 1970)
;
_exptl_crystal_colour colorless
_exptl_crystal_density_diffrn 1.327
_exptl_crystal_density_method 'not measured'
_exptl_crystal_description block
_exptl_crystal_F_000 236
_exptl_crystal_size_max 0.335
_exptl_crystal_size_mid 0.317
_exptl_crystal_size_min 0.314
_refine_diff_density_max 0.224
_refine_diff_density_min -0.239
_refine_ls_extinction_method none
_refine_ls_goodness_of_fit_ref 1.106
_refine_ls_hydrogen_treatment constr
_refine_ls_matrix_type full
_refine_ls_number_parameters 145
_refine_ls_number_reflns 2508
_refine_ls_number_restraints 0
_refine_ls_restrained_S_all 1.106
_refine_ls_R_factor_all 0.0621
_refine_ls_R_factor_gt 0.0470
_refine_ls_shift/su_max 0.000
_refine_ls_shift/su_mean 0.000
_refine_ls_structure_factor_coef Fsqd
_refine_ls_weighting_details 'calc w=1/[\s^2^(Fo^2^)+(0.0401P)^2^+0.2871P] where P=(Fo^2^+2Fc^2^)/3'
_refine_ls_weighting_scheme calc
_refine_ls_wR_factor_gt 0.1104
_refine_ls_wR_factor_ref 0.1231
_reflns_number_gt 2089
_reflns_number_total 2508
_reflns_threshold_expression I>2\s(I)
_cod_data_source_file hk2555.cif
_cod_data_source_block I
_cod_depositor_comments
;
The following automatic conversions were performed:
'_exptl_absorpt_correction_type' value 'Gaussian' changed to 'gaussian'
according to '/home/saulius/struct/CIF-dictionaries/cif_core.dic'
dictionary named 'cif_core.dic' version 2.4.1 from 2010-06-29.

Automatic conversion script
Id: cif_fix_enum 1527 2010-12-29 10:47:43Z saulius 

The following automatic conversions were performed:

'_exptl_absorpt_correction_type' value 'Gaussian' changed to
'gaussian' according to
/home/saulius/struct/CIF-dictionaries/cif_core.dic dictionary named
'cif_core.dic' version 2.4.1 from 2010-06-29.

Automatic conversion script
Id: cif_fix_values 1715 2011-07-08 13:25:40Z adriana 
;
_cod_database_code 2219890
_cod_database_fobs_code 2219890

loop_
_symmetry_equiv_pos_as_xyz
'x, y, z'
'-x, -y, -z'

loop_
_atom_site_type_symbol
_atom_site_label
_atom_site_fract_x
_atom_site_fract_y
_atom_site_fract_z
_atom_site_U_iso_or_equiv
_atom_site_adp_type
_atom_site_calc_flag
_atom_site_refinement_flags
_atom_site_occupancy
O O1 0.19232(17) 0.45879(16) 0.01166(16) 0.0387(3) Uani d . 1
O O2 -0.11942(17) 0.27131(16) -0.14840(16) 0.0419(3) Uani d . 1
H H2 -0.1388 0.3584 -0.1118 0.050 Uiso d R 1
O O3 0.21830(18) 0.16047(18) 0.13387(15) 0.0373(3) Uani d . 1
O O4 1.07552(17) 0.25792(17) 0.51668(14) 0.0352(3) Uani d . 1
C C1 0.0717(2) 0.3129(2) -0.08709(19) 0.0287(3) Uani d . 1
C C2 0.1221(2) 0.1655(2) -0.15467(19) 0.0295(3) Uani d . 1
H H2A 0.1061 0.1493 -0.2606 0.035 Uiso d R 1
H H2B 0.0308 0.0577 -0.1615 0.035 Uiso d R 1
C C3 0.3310(2) 0.1968(2) -0.05809(19) 0.0279(3) Uani d . 1
H H3A 0.4210 0.3134 -0.0364 0.033 Uiso d R 1
H H3B 0.3658 0.1115 -0.1184 0.033 Uiso d R 1
C C4 0.3542(2) 0.1827(2) 0.09544(18) 0.0261(3) Uani d . 1
C C5 0.5470(2) 0.1981(2) 0.19915(18) 0.0258(3) Uani d . 1
C C6 0.5593(2) 0.1507(2) 0.32477(19) 0.0302(4) Uani d . 1
H H6 0.4458 0.1043 0.3385 0.036 Uiso d R 1
C C7 0.7366(3) 0.1717(2) 0.4281(2) 0.0322(4) Uani d . 1
H H7 0.7427 0.1394 0.5111 0.039 Uiso d R 1
C C8 0.9075(2) 0.2414(2) 0.40859(19) 0.0293(3) Uani d . 1
C C9 0.8975(2) 0.2867(2) 0.2828(2) 0.0326(4) Uani d . 1
H H9 1.0105 0.3314 0.2679 0.039 Uiso d R 1
C C10 0.7176(2) 0.2637(2) 0.1798(2) 0.0306(4) Uani d . 1
H H10 0.7107 0.2933 0.0952 0.037 Uiso d R 1
C C11 1.2575(2) 0.3431(2) 0.5103(2) 0.0338(4) Uani d . 1
H H11A 1.2781 0.4618 0.5209 0.041 Uiso d R 1
H H11B 1.2554 0.2783 0.4105 0.041 Uiso d R 1
C C12 1.4192(3) 0.3482(3) 0.6432(2) 0.0424(4) Uani d . 1
H H12A 1.4192 0.4118 0.7412 0.051 Uiso d R 1
H H12B 1.5439 0.4059 0.6429 0.051 Uiso d R 1
H H12C 1.3981 0.2300 0.6308 0.051 Uiso d R 1

loop_
_atom_site_aniso_label
_atom_site_aniso_U_11
_atom_site_aniso_U_22
_atom_site_aniso_U_33
_atom_site_aniso_U_12
_atom_site_aniso_U_13
_atom_site_aniso_U_23
O1 0.0274(6) 0.0308(6) 0.0479(8) 0.0141(5) 0.0076(5) 0.0101(6)
O2 0.0270(6) 0.0365(7) 0.0490(8) 0.0156(5) 0.0077(6) 0.0076(6)
O3 0.0318(6) 0.0519(8) 0.0351(7) 0.0193(6) 0.0182(5) 0.0212(6)
O4 0.0299(6) 0.0454(7) 0.0319(6) 0.0157(5) 0.0100(5) 0.0213(6)
C1 0.0257(8) 0.0316(8) 0.0305(8) 0.0125(7) 0.0099(7) 0.0170(7)
C2 0.0294(8) 0.0327(8) 0.0249(8) 0.0138(7) 0.0094(6) 0.0116(6)
C3 0.0294(8) 0.0308(8) 0.0278(8) 0.0166(7) 0.0129(7) 0.0130(7)
C4 0.0292(8) 0.0233(7) 0.0267(8) 0.0121(6) 0.0132(6) 0.0091(6)
C5 0.0297(8) 0.0256(7) 0.0248(8) 0.0144(6) 0.0118(6) 0.0110(6)
C6 0.0321(8) 0.0338(8) 0.0308(8) 0.0157(7) 0.0172(7) 0.0155(7)
C7 0.0369(9) 0.0364(9) 0.0290(8) 0.0169(7) 0.0154(7) 0.0178(7)
C8 0.0311(8) 0.0295(8) 0.0272(8) 0.0151(7) 0.0095(7) 0.0122(7)
C9 0.0293(8) 0.0389(9) 0.0347(9) 0.0145(7) 0.0156(7) 0.0197(8)
C10 0.0322(8) 0.0382(9) 0.0286(8) 0.0170(7) 0.0146(7) 0.0192(7)
C11 0.0305(8) 0.0383(9) 0.0297(9) 0.0135(7) 0.0103(7) 0.0141(7)
C12 0.0325(9) 0.0505(11) 0.0374(10) 0.0138(8) 0.0088(8) 0.0196(9)

loop_
_atom_type_symbol
_atom_type_description
_atom_type_scat_dispersion_real
_atom_type_scat_dispersion_imag
_atom_type_scat_source
C C 0.0033 0.0016 'International Tables Vol C Tables 4.2.6.8 and 6.1.1.4'
H H 0.0000 0.0000 'International Tables Vol C Tables 4.2.6.8 and 6.1.1.4'
O O 0.0106 0.0060 'International Tables Vol C Tables 4.2.6.8 and 6.1.1.4'

loop_
_exptl_crystal_face_index_h
_exptl_crystal_face_index_k
_exptl_crystal_face_index_l
_exptl_crystal_face_perp_dist
0 1 0 0.162
0 -1 0 0.152
-1 1 0 0.162
1 -1 0 0.070
0 0 -1 0.197
0 0 1 0.120
0 -1 1 0.115
0 1 -1 0.230

loop_
_geom_angle_atom_site_label_1
_geom_angle_atom_site_label_2
_geom_angle_atom_site_label_3
_geom_angle
C1 O2 H2 109.5
C8 O4 C11 117.96(13)
O1 C1 O2 122.54(15)
O1 C1 C2 124.21(14)
O2 C1 C2 113.22(14)
C1 C2 C3 112.93(14)
C1 C2 H2A 109.0
C3 C2 H2A 109.0
C1 C2 H2B 109.0
C3 C2 H2B 108.9
H2A C2 H2B 107.8
C4 C3 C2 111.95(13)
C4 C3 H3A 109.1
C2 C3 H3A 109.1
C4 C3 H3B 109.4
C2 C3 H3B 109.4
H3A C3 H3B 107.9
O3 C4 C5 120.78(14)
O3 C4 C3 120.57(14)
C5 C4 C3 118.65(13)
C10 C5 C6 118.30(15)
C10 C5 C4 122.60(14)
C6 C5 C4 119.06(14)
C7 C6 C5 120.82(15)
C7 C6 H6 119.6
C5 C6 H6 119.6
C6 C7 C8 120.05(15)
C6 C7 H7 120.0
C8 C7 H7 120.0
O4 C8 C9 124.30(15)
O4 C8 C7 115.80(14)
C9 C8 C7 119.89(15)
C10 C9 C8 119.16(15)
C10 C9 H9 120.4
C8 C9 H9 120.4
C9 C10 C5 121.76(15)
C9 C10 H10 119.2
C5 C10 H10 119.1
O4 C11 C12 107.39(14)
O4 C11 H11A 110.2
C12 C11 H11A 110.3
O4 C11 H11B 110.3
C12 C11 H11B 110.2
H11A C11 H11B 108.5
C11 C12 H12A 109.4
C11 C12 H12B 109.5
H12A C12 H12B 109.5
C11 C12 H12C 109.5
H12A C12 H12C 109.5
H12B C12 H12C 109.5

loop_
_geom_bond_atom_site_label_1
_geom_bond_atom_site_label_2
_geom_bond_distance
O2 H2 0.8200
O3 C4 1.2156(19)
O4 C8 1.3552(19)
O4 C11 1.431(2)
C1 O1 1.214(2)
C1 O2 1.3210(19)
C1 C2 1.488(2)
C2 H2A 0.9700
C2 H2B 0.9701
C3 C2 1.517(2)
C3 C4 1.508(2)
C3 H3A 0.9700
C3 H3B 0.9700
C5 C4 1.487(2)
C5 C6 1.397(2)
C5 C10 1.384(2)
C6 C7 1.373(2)
C6 H6 0.9300
C7 H7 0.9300
C8 C7 1.394(2)
C8 C9 1.390(2)
C9 H9 0.9300
C10 C9 1.381(2)
C10 H10 0.9300
C11 C12 1.500(2)
C11 H11A 0.9700
C11 H11B 0.9700
C12 H12A 0.9599
C12 H12B 0.9600
C12 H12C 0.9600

loop_
_geom_hbond_atom_site_label_D
_geom_hbond_atom_site_label_H
_geom_hbond_atom_site_label_A
_geom_hbond_site_symmetry_A
_geom_hbond_distance_DH
_geom_hbond_distance_HA
_geom_hbond_distance_DA
_geom_hbond_angle_DHA
_geom_hbond_publ_flag
O2 H2 O1 2_565 0.82 1.85 2.664(3) 172 yes
C2 H2B O3 2_555 0.97 2.44 3.386(3) 165 yes
C11 H11B O3 1_655 0.97 2.50 3.445(3) 166 yes
C3 H3B Cg1 2_655 0.97 2.66 3.528(3) 150 yes
C11 H11A Cg1 2_766 0.97 2.84 3.679(3) 145 yes

loop_
_cod_related_entry_id
_cod_related_entry_database
_cod_related_entry_code
1 ChemSpider 633651
